data_4113993
loop_
_publ_author_name
'Sensuke Ogoshi'
'Masaki Morita'
'Hideo Kurosawa'

_publ_section_title
;
 Synthesis, Structure, and Reactivity of a \h3-1-Hydroxyallyl Complex:
 Protonation of an \a,\b-Unsaturated Carbonyl Compound Bound to
 Palladium(0) and Platinum(0)
;
_journal_name_full 'Journal of the American Chemical Society'
_journal_page_first 9020
_journal_page_last 9021
_journal_paper_doi 10.1021/ja0361042
_journal_volume 125
_journal_year 2003
_chemical_formula_sum 'C41 H37 F3 O4 P2 Pd S'
_chemical_formula_weight 851.14
_space_group_IT_number 33
_symmetry_cell_setting orthorhombic
_symmetry_Int_Tables_number 33
_symmetry_space_group_name_Hall 'P 2c -2n'
_symmetry_space_group_name_H-M 'P n a 21'
_cell_angle_alpha 90
_cell_angle_beta 90
_cell_angle_gamma 90
_cell_formula_units_Z 4
_cell_length_a 21.429(1)
_cell_length_b 12.8667(8)
_cell_length_c 14.2909(6)
_cell_measurement_reflns_used 37953
_cell_measurement_temperature 273.2
_cell_measurement_theta_max 27.5
_cell_measurement_theta_min 2.3
_cell_volume 3940.3(3)
_computing_cell_refinement PROCESS-AUTO
_computing_data_collection PROCESS-AUTO
_computing_data_reduction 'teXsan Ver. 1.11'
_computing_publication_material 'teXsan Ver. 1.11'
_computing_structure_refinement 'teXsan Ver. 1.10'
_computing_structure_solution SIR92
_diffrn_detector_area_resol_mean 10.00
_diffrn_measured_fraction_theta_full 0.9957
_diffrn_measured_fraction_theta_max 0.9957
_diffrn_measurement_device_type 'Rigaku RAXIS-RAPID Imaging Plate'
_diffrn_measurement_method \w
_diffrn_radiation_type 'Mo K\a'
_diffrn_radiation_wavelength 0.7107
_diffrn_reflns_av_R_equivalents 0.053
_diffrn_reflns_limit_h_max 27
_diffrn_reflns_limit_h_min -27
_diffrn_reflns_limit_k_max 16
_diffrn_reflns_limit_k_min -16
_diffrn_reflns_limit_l_max 18
_diffrn_reflns_limit_l_min -16
_diffrn_reflns_number 36628
_diffrn_reflns_theta_full 27.48
_diffrn_reflns_theta_max 27.48
_exptl_absorpt_coefficient_mu 0.659
_exptl_absorpt_correction_T_max 0.876
_exptl_absorpt_correction_T_min 0.610
_exptl_absorpt_correction_type multi-scan
_exptl_absorpt_process_details '(Higashi, 1995)'
_exptl_crystal_colour yellow
_exptl_crystal_density_diffrn 1.435
_exptl_crystal_description block
_exptl_crystal_size_max 0.300
_exptl_crystal_size_mid 0.200
_exptl_crystal_size_min 0.200
_refine_diff_density_max 1.10
_refine_diff_density_min -0.97
_refine_ls_abs_structure_Flack 0.0(1)
_refine_ls_extinction_method none
_refine_ls_goodness_of_fit_ref 3.345
_refine_ls_hydrogen_treatment noref
_refine_ls_number_parameters 469
_refine_ls_number_reflns 2911
_refine_ls_R_factor_gt 0.0786
_refine_ls_shift/su_max 1.4507
_refine_ls_structure_factor_coef F
_refine_ls_weighting_details 'w = 1/[\s^2^(Fo) + 0.00063|Fo|^2^]'
_refine_ls_weighting_scheme calc
_refine_ls_wR_factor_ref 0.1261
_reflns_number_gt 2911
_reflns_number_total 4683
_reflns_threshold_expression F^2^>3.0\s(F^2^)
_cod_data_source_file ja0361042si20030514_112159.cif
_cod_data_source_block morita2
_cod_original_sg_symbol_H-M 'P n a 21 '
_cod_original_formula_sum 'C41 H37 F3 O4 P2 Pd S '
_cod_database_code 4113993

loop_
_symmetry_equiv_pos_as_xyz
x,y,z
-x,-y,1/2+z
1/2-x,1/2+y,1/2+z
1/2+x,1/2-y,z

loop_
_atom_site_label
_atom_site_type_symbol
_atom_site_fract_x
_atom_site_fract_y
_atom_site_fract_z
_atom_site_U_iso_or_equiv
_atom_site_adp_type
_atom_site_occupancy
_atom_site_calc_flag
Pd(1) Pd 0.53250(4) 0.21085(7) 0.7700 0.0287(2) Uani 1.00 d
S(1) S 0.6432(2) -0.1081(4) 0.6278(3) 0.053(1) Uani 1.00 d
P(1) P 0.5849(1) 0.3562(3) 0.7173(3) 0.0293(8) Uani 1.00 d
P(2) P 0.4372(2) 0.1906(2) 0.6891(3) 0.0271(8) Uani 1.00 d
F(1) F 0.7522(8) -0.164(1) 0.682(2) 0.199(9) Uani 1.00 d
F(2) F 0.719(1) -0.257(2) 0.592(1) 0.212(10) Uani 1.00 d
F(3) F 0.6841(7) -0.269(1) 0.720(1) 0.131(6) Uani 1.00 d
O(1) O 0.4972(5) 0.1759(8) 0.9825(8) 0.045(3) Uani 1.00 d
O(2) O 0.6703(7) -0.045(1) 0.559(1) 0.094(5) Uani 1.00 d
O(3) O 0.640(1) -0.065(2) 0.717(1) 0.153(7) Uani 1.00 d
O(4) O 0.5922(8) -0.175(2) 0.615(2) 0.154(9) Uani 1.00 d
C(1) C 0.6067(6) 0.176(1) 0.868(1) 0.052(4) Uani 1.00 d
C(2) C 0.5608(7) 0.091(1) 0.872(1) 0.045(4) Uani 1.00 d
C(3) C 0.5052(7) 0.096(1) 0.9254(10) 0.040(3) Uani 1.00 d
C(4) C 0.4601(8) 0.006(1) 0.924(1) 0.051(5) Uani 1.00 d
C(5) C 0.6380(6) 0.337(1) 0.621(1) 0.037(3) Uani 1.00 d
C(6) C 0.6397(7) 0.238(1) 0.574(1) 0.047(4) Uani 1.00 d
C(7) C 0.6789(8) 0.222(2) 0.497(1) 0.067(5) Uani 1.00 d
C(8) C 0.7203(10) 0.293(2) 0.463(2) 0.092(7) Uani 1.00 d
C(9) C 0.7200(8) 0.384(2) 0.513(2) 0.076(6) Uani 1.00 d
C(10) C 0.6787(8) 0.407(1) 0.593(1) 0.067(6) Uani 1.00 d
C(11) C 0.6320(6) 0.425(1) 0.8089(10) 0.036(3) Uani 1.00 d
C(12) C 0.6893(7) 0.384(1) 0.833(1) 0.044(4) Uani 1.00 d
C(13) C 0.7220(8) 0.421(1) 0.907(1) 0.054(5) Uani 1.00 d
C(14) C 0.6988(9) 0.502(1) 0.953(1) 0.063(5) Uani 1.00 d
C(15) C 0.642(1) 0.542(1) 0.929(1) 0.073(6) Uani 1.00 d
C(16) C 0.6110(8) 0.509(1) 0.857(1) 0.053(5) Uani 1.00 d
C(17) C 0.5326(7) 0.462(1) 0.676(1) 0.042(3) Uani 1.00 d
C(18) C 0.5403(8) 0.515(1) 0.596(1) 0.055(4) Uani 1.00 d
C(19) C 0.496(1) 0.584(1) 0.563(2) 0.079(6) Uani 1.00 d
C(20) C 0.445(1) 0.602(1) 0.615(2) 0.082(6) Uani 1.00 d
C(21) C 0.4361(8) 0.551(1) 0.695(2) 0.079(6) Uani 1.00 d
C(22) C 0.4797(6) 0.480(1) 0.727(1) 0.051(4) Uani 1.00 d
C(23) C 0.4382(6) 0.208(1) 0.5603(9) 0.031(2) Uani 1.00 d
C(24) C 0.4827(6) 0.271(1) 0.516(1) 0.039(4) Uani 1.00 d
C(25) C 0.4855(7) 0.282(1) 0.421(1) 0.052(4) Uani 1.00 d
C(26) C 0.4431(8) 0.234(1) 0.3664(10) 0.048(4) Uani 1.00 d
C(27) C 0.3945(9) 0.168(2) 0.408(1) 0.056(5) Uani 1.00 d
C(28) C 0.3905(6) 0.161(1) 0.5049(10) 0.035(3) Uani 1.00 d
C(29) C 0.3742(7) 0.2757(9) 0.731(1) 0.028(3) Uani 1.00 d
C(30) C 0.3290(7) 0.320(1) 0.6737(9) 0.036(4) Uani 1.00 d
C(31) C 0.2824(7) 0.378(1) 0.712(1) 0.043(4) Uani 1.00 d
C(32) C 0.2814(8) 0.404(1) 0.810(1) 0.053(5) Uani 1.00 d
C(33) C 0.329(1) 0.368(2) 0.868(1) 0.090(7) Uani 1.00 d
C(34) C 0.3721(10) 0.306(2) 0.826(1) 0.061(5) Uani 1.00 d
C(35) C 0.4069(6) 0.0554(10) 0.7029(9) 0.031(2) Uani 1.00 d
C(36) C 0.3456(6) 0.031(1) 0.727(1) 0.046(4) Uani 1.00 d
C(37) C 0.3265(8) -0.072(1) 0.739(1) 0.074(6) Uani 1.00 d
C(38) C 0.3664(8) -0.152(1) 0.720(2) 0.070(5) Uani 1.00 d
C(39) C 0.4242(8) -0.131(1) 0.695(1) 0.058(4) Uani 1.00 d
C(40) C 0.4485(7) -0.028(1) 0.684(1) 0.043(4) Uani 1.00 d
C(41) C 0.699(1) -0.210(2) 0.658(1) 0.092(6) Uani 1.00 d
H(1) H 0.4570 0.1664 1.0120 0.0550 Uiso 1.00 calc
H(2) H 0.6092 0.2157 0.9202 0.0697 Uiso 1.00 calc
H(3) H 0.6448 0.1572 0.8416 0.0697 Uiso 1.00 calc
H(4) H 0.5720 0.0230 0.8474 0.0595 Uiso 1.00 calc
H(5) H 0.4606 -0.0249 0.9848 0.0601 Uiso 1.00 calc
H(6) H 0.4736 -0.0444 0.8795 0.0601 Uiso 1.00 calc
H(7) H 0.4204 0.0302 0.9094 0.0601 Uiso 1.00 calc
H(8) H 0.6116 0.1820 0.5957 0.0550 Uiso 1.00 calc
H(9) H 0.6747 0.1522 0.4684 0.0823 Uiso 1.00 calc
H(10) H 0.7453 0.2768 0.4128 0.0970 Uiso 1.00 calc
H(11) H 0.7487 0.4336 0.4920 0.0968 Uiso 1.00 calc
H(12) H 0.6864 0.4670 0.6241 0.0709 Uiso 1.00 calc
H(13) H 0.7063 0.3230 0.7977 0.0617 Uiso 1.00 calc
H(14) H 0.7638 0.3899 0.9217 0.0627 Uiso 1.00 calc
H(15) H 0.7254 0.5297 1.0034 0.0783 Uiso 1.00 calc
H(16) H 0.6302 0.6008 0.9615 0.0932 Uiso 1.00 calc
H(17) H 0.5746 0.5377 0.8387 0.0669 Uiso 1.00 calc
H(18) H 0.5781 0.5045 0.5605 0.0775 Uiso 1.00 calc
H(19) H 0.5030 0.6215 0.5078 0.0944 Uiso 1.00 calc
H(20) H 0.4139 0.6523 0.5962 0.0966 Uiso 1.00 calc
H(21) H 0.3989 0.5613 0.7293 0.0999 Uiso 1.00 calc
H(22) H 0.4721 0.4462 0.7836 0.0698 Uiso 1.00 calc
H(23) H 0.5123 0.3028 0.5547 0.0478 Uiso 1.00 calc
H(24) H 0.5162 0.3168 0.3925 0.0576 Uiso 1.00 calc
H(25) H 0.4414 0.2341 0.3020 0.0542 Uiso 1.00 calc
H(26) H 0.3671 0.1335 0.3696 0.0734 Uiso 1.00 calc
H(27) H 0.3570 0.1246 0.5332 0.0423 Uiso 1.00 calc
H(28) H 0.3283 0.3042 0.6088 0.0512 Uiso 1.00 calc
H(29) H 0.2506 0.4015 0.6722 0.0523 Uiso 1.00 calc
H(30) H 0.2491 0.4489 0.8331 0.0554 Uiso 1.00 calc
H(31) H 0.3284 0.3757 0.9301 0.0857 Uiso 1.00 calc
H(32) H 0.4004 0.2668 0.8663 0.0772 Uiso 1.00 calc
H(33) H 0.3180 0.0858 0.7385 0.0607 Uiso 1.00 calc
H(34) H 0.2863 -0.0833 0.7562 0.0784 Uiso 1.00 calc
H(35) H 0.3545 -0.2193 0.7253 0.0770 Uiso 1.00 calc
H(36) H 0.4543 -0.1829 0.6803 0.0699 Uiso 1.00 calc
H(37) H 0.4907 -0.0138 0.6667 0.0604 Uiso 1.00 calc

loop_
_atom_site_aniso_label
_atom_site_aniso_U_11
_atom_site_aniso_U_22
_atom_site_aniso_U_33
_atom_site_aniso_U_12
_atom_site_aniso_U_13
_atom_site_aniso_U_23
Pd(1) 0.0247(4) 0.0273(4) 0.0341(4) 0.0011(5) -0.0026(7) 0.0031(7)
S(1) 0.036(2) 0.074(3) 0.049(2) 0.015(2) 0.005(2) 0.016(2)
P(1) 0.026(2) 0.025(2) 0.036(2) -0.001(1) -0.004(2) 0.002(1)
P(2) 0.023(1) 0.023(2) 0.035(2) 0.000(1) 0.000(1) -0.004(1)
F(1) 0.11(1) 0.18(2) 0.31(3) 0.09(1) -0.10(2) -0.06(2)
F(2) 0.34(3) 0.18(2) 0.12(1) 0.19(2) 0.09(2) -0.01(1)
F(3) 0.16(1) 0.11(1) 0.12(1) 0.06(1) 0.03(1) 0.072(8)
O(1) 0.042(6) 0.045(6) 0.047(6) -0.002(5) 0.001(5) 0.001(4)
O(2) 0.089(10) 0.10(1) 0.092(10) -0.006(9) 0.046(8) 0.059(8)
O(3) 0.23(2) 0.18(2) 0.052(7) 0.12(2) 0.04(1) -0.018(8)
O(4) 0.07(1) 0.13(1) 0.26(3) -0.060(9) -0.09(1) 0.04(2)
C(1) 0.016(6) 0.09(1) 0.054(9) 0.002(6) -0.001(4) 0.048(9)
C(2) 0.042(7) 0.043(8) 0.049(8) 0.024(5) -0.004(6) 0.023(6)
C(3) 0.048(7) 0.038(6) 0.035(7) 0.019(6) -0.001(6) 0.025(4)
C(4) 0.07(1) 0.038(8) 0.043(8) 0.002(7) 0.009(9) 0.005(7)
C(5) 0.018(6) 0.054(7) 0.039(6) -0.002(5) -0.006(4) 0.005(5)
C(6) 0.032(7) 0.054(8) 0.054(8) -0.011(7) -0.017(6) -0.003(6)
C(7) 0.06(1) 0.09(1) 0.058(9) 0.027(9) -0.005(7) -0.031(9)
C(8) 0.06(1) 0.15(2) 0.07(1) -0.02(1) 0.00(1) 0.01(1)
C(9) 0.032(8) 0.10(1) 0.09(1) 0.00(1) 0.007(9) 0.067(10)
C(10) 0.06(1) 0.08(1) 0.065(10) -0.050(9) -0.007(7) 0.034(9)
C(11) 0.035(7) 0.037(7) 0.037(6) -0.009(5) -0.017(5) 0.008(4)
C(12) 0.033(7) 0.052(9) 0.048(8) -0.003(6) -0.007(6) 0.012(7)
C(13) 0.042(9) 0.061(9) 0.059(9) -0.010(8) -0.014(7) -0.006(7)
C(14) 0.09(1) 0.06(1) 0.035(8) -0.014(8) -0.025(9) -0.023(7)
C(15) 0.11(1) 0.044(10) 0.07(1) 0.02(1) -0.05(1) -0.027(9)
C(16) 0.06(1) 0.042(9) 0.057(9) 0.017(8) -0.019(8) -0.006(6)
C(17) 0.032(6) 0.031(6) 0.063(7) 0.011(5) -0.023(6) -0.004(5)
C(18) 0.06(1) 0.033(8) 0.070(9) 0.000(7) -0.001(9) 0.004(6)
C(19) 0.11(1) 0.040(10) 0.09(1) 0.021(10) -0.05(1) 0.021(10)
C(20) 0.08(1) 0.014(8) 0.15(2) 0.025(9) -0.05(1) -0.009(10)
C(21) 0.043(9) 0.022(8) 0.17(2) 0.009(7) -0.02(1) 0.00(1)
C(22) 0.031(7) 0.036(7) 0.08(1) 0.002(6) -0.009(6) -0.013(8)
C(23) 0.026(6) 0.030(6) 0.036(3) 0.009(5) -0.014(5) -0.001(5)
C(24) 0.035(8) 0.034(8) 0.047(5) 0.003(6) 0.000(6) 0.007(6)
C(25) 0.048(9) 0.06(1) 0.046(5) 0.008(8) 0.011(6) 0.004(8)
C(26) 0.060(9) 0.06(1) 0.029(6) 0.028(6) -0.001(6) 0.000(6)
C(27) 0.07(1) 0.06(1) 0.036(5) -0.007(9) 0.000(8) -0.020(7)
C(28) 0.031(7) 0.039(8) 0.036(5) -0.014(6) 0.004(6) -0.017(6)
C(29) 0.031(6) 0.008(6) 0.045(6) 0.008(4) -0.005(5) -0.012(5)
C(30) 0.032(7) 0.056(10) 0.021(6) 0.007(6) -0.001(5) 0.006(6)
C(31) 0.042(8) 0.019(7) 0.068(7) 0.021(6) -0.018(8) 0.006(7)
C(32) 0.040(9) 0.05(1) 0.068(8) -0.009(8) 0.024(7) 0.004(8)
C(33) 0.10(2) 0.12(2) 0.05(1) 0.08(1) 0.009(9) 0.00(1)
C(34) 0.06(1) 0.08(1) 0.043(6) 0.019(10) -0.010(8) -0.015(9)
C(35) 0.033(5) 0.027(3) 0.034(6) -0.011(4) -0.006(6) 0.007(5)
C(36) 0.028(5) 0.041(6) 0.071(10) 0.011(6) 0.008(7) -0.004(8)
C(37) 0.057(10) 0.048(7) 0.12(2) -0.017(7) 0.03(1) 0.005(10)
C(38) 0.060(8) 0.033(8) 0.12(2) -0.021(6) -0.01(1) -0.002(10)
C(39) 0.071(9) 0.039(7) 0.06(1) -0.008(8) 0.022(9) -0.023(8)
C(40) 0.038(8) 0.042(6) 0.049(8) 0.003(5) 0.006(7) -0.009(7)
C(41) 0.08(1) 0.13(2) 0.070(10) 0.082(8) -0.005(9) 0.024(7)

loop_
_atom_type_symbol
_atom_type_description
_atom_type_scat_dispersion_real
_atom_type_scat_dispersion_imag
_atom_type_scat_source
C C 0.003 0.002
;International Tables for Crystallography
(1992, Vol. C, Tables 4.2.6.8 and 6.1.1.1)
;
H H 0.000 0.000
;International Tables for Crystallography
(1992, Vol. C, Table 6.1.1.2)
;
O O 0.011 0.006
;International Tables for Crystallography
(1992, Vol. C, Tables 4.2.6.8 and 6.1.1.1)
;
F F 0.017 0.010
;International Tables for Crystallography
(1992, Vol. C, Tables 4.2.6.8 and 6.1.1.1)
;
S S 0.125 0.123
;International Tables for Crystallography
(1992, Vol. C, Tables 4.2.6.8 and 6.1.1.1)
;
P P 0.102 0.094
;International Tables for Crystallography
(1992, Vol. C, Tables 4.2.6.8 and 6.1.1.1)
;
Pd Pd -0.999 1.007
;International Tables for Crystallography
(1992, Vol. C, Tables 4.2.6.8 and 6.1.1.1)
;

loop_
_geom_angle_atom_site_label_1
_geom_angle_atom_site_label_2
_geom_angle_atom_site_label_3
_geom_angle
_geom_angle_publ_flag
P(1) Pd(1) P(2) 110.5(2) yes
P(1) Pd(1) C(1) 91.1(7) yes
P(1) Pd(1) C(2) 130.4(8) yes
P(2) Pd(1) C(1) 158.4(7) yes
P(2) Pd(1) C(2) 119.0(8) yes
C(1) Pd(1) C(2) 39(1) yes
O(2) S(1) O(3) 115(2) yes
O(2) S(1) O(4) 126(2) yes
O(2) S(1) C(41) 108(1) yes
O(3) S(1) O(4) 108(2) yes
O(3) S(1) C(41) 96(1) yes
O(4) S(1) C(41) 95(2) yes
Pd(1) P(1) C(5) 116.3(9) yes
Pd(1) P(1) C(11) 114.7(8) yes
Pd(1) P(1) C(17) 113.8(9) yes
C(5) P(1) C(11) 105(1) yes
C(5) P(1) C(17) 104(1) yes
C(11) P(1) C(17) 101(1) yes
Pd(1) P(2) C(23) 117.5(8) yes
Pd(1) P(2) C(29) 114.3(8) yes
Pd(1) P(2) C(35) 110.6(8) yes
C(23) P(2) C(29) 104(1) yes
C(23) P(2) C(35) 102(1) yes
C(29) P(2) C(35) 105(1) yes
Pd(1) C(1) C(2) 72(1) yes
Pd(1) C(2) C(1) 68(1) yes
Pd(1) C(2) C(3) 95(1) yes
C(1) C(2) C(3) 123(2) yes
O(1) C(3) C(2) 118(2) yes
O(1) C(3) C(4) 121(2) yes
C(2) C(3) C(4) 119(2) yes
P(1) C(5) C(6) 119(1) yes
P(1) C(5) C(10) 123(2) yes
C(6) C(5) C(10) 116(2) yes
C(5) C(6) C(7) 121(2) yes
C(6) C(7) C(8) 124(3) yes
C(7) C(8) C(9) 112(3) yes
C(8) C(9) C(10) 125(3) yes
C(5) C(10) C(9) 119(3) yes
P(1) C(11) C(12) 117(2) yes
P(1) C(11) C(16) 123(2) yes
C(12) C(11) C(16) 118(2) yes
C(11) C(12) C(13) 121(2) yes
C(12) C(13) C(14) 118(2) yes
C(13) C(14) C(15) 119(2) yes
C(14) C(15) C(16) 122(3) yes
C(11) C(16) C(15) 119(2) yes
P(1) C(17) C(18) 124(2) yes
P(1) C(17) C(22) 117(2) yes
C(18) C(17) C(22) 118(2) yes
C(17) C(18) C(19) 122(3) yes
C(18) C(19) C(20) 118(3) yes
C(19) C(20) C(21) 120(3) yes
C(20) C(21) C(22) 121(3) yes
C(17) C(22) C(21) 119(3) yes
P(2) C(23) C(24) 121(1) yes
P(2) C(23) C(28) 119(1) yes
C(24) C(23) C(28) 118(2) yes
C(23) C(24) C(25) 122(2) yes
C(24) C(25) C(26) 119(2) yes
C(25) C(26) C(27) 120(2) yes
C(26) C(27) C(28) 118(2) yes
C(23) C(28) C(27) 118(2) yes
P(2) C(29) C(30) 124(2) yes
P(2) C(29) C(34) 119(2) yes
C(30) C(29) C(34) 115(2) yes
C(29) C(30) C(31) 120(2) yes
C(30) C(31) C(32) 121(2) yes
C(31) C(32) C(33) 119(3) yes
C(32) C(33) C(34) 115(3) yes
C(29) C(34) C(33) 127(3) yes
P(2) C(35) C(36) 124(1) yes
P(2) C(35) C(40) 117(1) yes
C(36) C(35) C(40) 117(2) yes
C(35) C(36) C(37) 121(2) yes
C(36) C(37) C(38) 120(2) yes
C(37) C(38) C(39) 118(2) yes
C(38) C(39) C(40) 124(2) yes
C(35) C(40) C(39) 116(2) yes
S(1) C(41) F(1) 107(3) yes
S(1) C(41) F(2) 114(2) yes
S(1) C(41) F(3) 116(3) yes
F(1) C(41) F(2) 96(4) yes
F(1) C(41) F(3) 108(3) yes
F(2) C(41) F(3) 110(4) yes

loop_
_geom_bond_atom_site_label_1
_geom_bond_atom_site_label_2
_geom_bond_distance
_geom_bond_publ_flag
Pd(1) P(1) 2.308(7) yes
Pd(1) P(2) 2.361(7) yes
Pd(1) C(1) 2.16(2) yes
Pd(1) C(2) 2.21(2) yes
S(1) O(2) 1.40(2) yes
S(1) O(3) 1.40(3) yes
S(1) O(4) 1.40(3) yes
S(1) C(41) 1.83(3) yes
P(1) C(5) 1.80(3) yes
P(1) C(11) 1.88(2) yes
P(1) C(17) 1.86(2) yes
P(2) C(23) 1.86(2) yes
P(2) C(29) 1.84(3) yes
P(2) C(35) 1.87(2) yes
F(1) C(41) 1.34(6) yes
F(2) C(41) 1.20(4) yes
F(3) C(41) 1.21(4) yes
O(1) C(3) 1.32(3) yes
C(1) C(2) 1.48(4) yes
C(2) C(3) 1.41(4) yes
C(3) C(4) 1.51(4) yes
C(5) C(6) 1.43(4) yes
C(5) C(10) 1.32(3) yes
C(6) C(7) 1.40(4) yes
C(7) C(8) 1.37(5) yes
C(8) C(9) 1.37(6) yes
C(9) C(10) 1.47(5) yes
C(11) C(12) 1.38(4) yes
C(11) C(16) 1.35(4) yes
C(12) C(13) 1.35(4) yes
C(13) C(14) 1.34(4) yes
C(14) C(15) 1.36(5) yes
C(15) C(16) 1.29(4) yes
C(17) C(18) 1.34(4) yes
C(17) C(22) 1.36(4) yes
C(18) C(19) 1.39(4) yes
C(19) C(20) 1.35(6) yes
C(20) C(21) 1.32(6) yes
C(21) C(22) 1.39(4) yes
C(23) C(24) 1.40(3) yes
C(23) C(28) 1.43(3) yes
C(24) C(25) 1.37(4) yes
C(25) C(26) 1.35(4) yes
C(26) C(27) 1.47(4) yes
C(27) C(28) 1.39(4) yes
C(29) C(30) 1.39(3) yes
C(29) C(34) 1.41(3) yes
C(30) C(31) 1.36(4) yes
C(31) C(32) 1.44(4) yes
C(32) C(33) 1.40(5) yes
C(33) C(34) 1.36(4) yes
C(35) C(36) 1.40(3) yes
C(35) C(40) 1.42(3) yes
C(36) C(37) 1.39(4) yes
C(37) C(38) 1.37(4) yes
C(38) C(39) 1.32(4) yes
C(39) C(40) 1.43(4) yes

loop_
_geom_contact_atom_site_label_1
_geom_contact_atom_site_label_2
_geom_contact_distance
_geom_contact_site_symmetry_2
F(1) C(38) 3.45(4) 4_545
F(3) C(27) 3.43(4) 2_655
F(3) C(26) 3.47(4) 2_655
O(1) O(4) 2.70(4) 2_655
O(1) C(19) 3.30(4) 2_665
O(1) C(39) 3.51(3) 2_655
O(2) C(13) 3.20(4) 3_644
O(2) C(14) 3.25(4) 3_644
O(2) C(4) 3.43(4) 2_654
O(2) C(7) 3.54(5) .
O(3) C(27) 3.12(4) 2_655
O(3) C(2) 3.44(4) .
O(3) C(26) 3.53(5) 2_655
O(4) C(3) 3.57(4) 2_654
C(2) C(27) 3.50(4) 2_655
C(15) C(26) 3.53(4) 2_665
C(15) C(25) 3.55(4) 2_665
C(16) C(26) 3.51(4) 2_665
C(16) C(25) 3.52(4) 2_665

loop_
_geom_hbond_atom_site_label_D
_geom_hbond_atom_site_label_H
_geom_hbond_atom_site_label_A
_geom_hbond_site_symmetry_A
_geom_hbond_distance_DH
_geom_hbond_distance_HA
_geom_hbond_distance_DA
_geom_hbond_angle_DHA
_geom_hbond_publ_flag
O(1) H(1) O(4) 2_655 0.967 1.812 2.69(2) 150.074 no

loop_
_geom_torsion_atom_site_label_1
_geom_torsion_atom_site_label_2
_geom_torsion_atom_site_label_3
_geom_torsion_atom_site_label_4
_geom_torsion
_geom_torsion_publ_flag
Pd(1) P(1) C(5) C(6) 8(2) yes
Pd(1) P(1) C(5) C(10) -168(2) yes
Pd(1) P(1) C(11) C(12) 78(2) yes
Pd(1) P(1) C(11) C(16) -96(2) yes
Pd(1) P(1) C(17) C(18) -133(2) yes
Pd(1) P(1) C(17) C(22) 39(2) yes
Pd(1) P(2) C(23) C(24) -26(2) yes
Pd(1) P(2) C(23) C(28) 157(1) yes
Pd(1) P(2) C(29) C(30) 144(2) yes
Pd(1) P(2) C(29) C(34) -31(2) yes
Pd(1) P(2) C(35) C(36) 132(2) yes
Pd(1) P(2) C(35) C(40) -50(2) yes
Pd(1) C(1) C(2) C(3) -81(2) yes
Pd(1) C(2) C(3) O(1) -76(2) yes
Pd(1) C(2) C(3) C(4) 110(2) yes
P(1) Pd(1) P(2) C(23) 44.7(10) yes
P(1) Pd(1) P(2) C(29) -78.9(10) yes
P(1) Pd(1) P(2) C(35) 162.3(9) yes
P(1) Pd(1) C(1) C(2) -175(1) yes
P(1) Pd(1) C(2) C(1) 6(2) yes
P(1) Pd(1) C(2) C(3) 130(1) yes
P(1) C(5) C(6) C(7) 178(2) yes
P(1) C(5) C(10) C(9) -179(2) yes
P(1) C(11) C(12) C(13) -170(2) yes
P(1) C(11) C(16) C(15) 169(2) yes
P(1) C(17) C(18) C(19) 172(2) yes
P(1) C(17) C(22) C(21) -174(2) yes
P(2) Pd(1) P(1) C(5) -90.1(9) yes
P(2) Pd(1) P(1) C(11) 146.9(10) yes
P(2) Pd(1) P(1) C(17) 30.8(10) yes
P(2) Pd(1) C(1) C(2) 3(3) yes
P(2) Pd(1) C(2) C(1) -178(1) yes
P(2) Pd(1) C(2) C(3) -54(2) yes
P(2) C(23) C(24) C(25) 177(2) yes
P(2) C(23) C(28) C(27) -174(2) yes
P(2) C(29) C(30) C(31) 176(2) yes
P(2) C(29) C(34) C(33) 179(3) yes
P(2) C(35) C(36) C(37) -177(2) yes
P(2) C(35) C(40) C(39) -179(2) yes
F(1) C(41) S(1) O(2) 54(3) yes
F(1) C(41) S(1) O(3) -64(3) yes
F(1) C(41) S(1) O(4) -174(3) yes
F(2) C(41) S(1) O(2) -51(5) yes
F(2) C(41) S(1) O(3) -170(4) yes
F(2) C(41) S(1) O(4) 79(5) yes
F(3) C(41) S(1) O(2) 176(3) yes
F(3) C(41) S(1) O(3) 56(4) yes
F(3) C(41) S(1) O(4) -52(4) yes
O(1) C(3) C(2) C(1) -8(3) yes
C(1) Pd(1) P(1) C(5) 89(1) yes
C(1) Pd(1) P(1) C(11) -33(1) yes
C(1) Pd(1) P(1) C(17) -149(1) yes
C(1) Pd(1) P(2) C(23) -134(2) yes
C(1) Pd(1) P(2) C(29) 102(2) yes
C(1) Pd(1) P(2) C(35) -16(2) yes
C(1) Pd(1) C(2) C(3) 123(2) yes
C(1) C(2) C(3) C(4) 178(2) yes
C(2) Pd(1) P(1) C(5) 85(1) yes
C(2) Pd(1) P(1) C(11) -37(1) yes
C(2) Pd(1) P(1) C(17) -153(1) yes
C(2) Pd(1) P(2) C(23) -131(1) yes
C(2) Pd(1) P(2) C(29) 104(1) yes
C(2) Pd(1) P(2) C(35) -13(1) yes
C(5) P(1) C(11) C(12) -50(2) yes
C(5) P(1) C(11) C(16) 134(2) yes
C(5) P(1) C(17) C(18) -5(2) yes
C(5) P(1) C(17) C(22) 167(2) yes
C(5) C(6) C(7) C(8) 2(4) yes
C(5) C(10) C(9) C(8) 0(5) yes
C(6) C(5) P(1) C(11) 135(1) yes
C(6) C(5) P(1) C(17) -117(2) yes
C(6) C(5) C(10) C(9) 3(4) yes
C(6) C(7) C(8) C(9) 0(5) yes
C(7) C(6) C(5) C(10) -5(3) yes
C(7) C(8) C(9) C(10) -2(5) yes
C(10) C(5) P(1) C(11) -40(2) yes
C(10) C(5) P(1) C(17) 65(2) yes
C(11) P(1) C(17) C(18) 102(2) yes
C(11) P(1) C(17) C(22) -84(2) yes
C(11) C(12) C(13) C(14) -3(4) yes
C(11) C(16) C(15) C(14) 6(5) yes
C(12) C(11) P(1) C(17) -158(2) yes
C(12) C(11) C(16) C(15) -5(4) yes
C(12) C(13) C(14) C(15) 3(5) yes
C(13) C(12) C(11) C(16) 4(4) yes
C(13) C(14) C(15) C(16) -5(5) yes
C(16) C(11) P(1) C(17) 26(2) yes
C(17) C(18) C(19) C(20) 2(5) yes
C(17) C(22) C(21) C(20) 0(4) yes
C(18) C(17) C(22) C(21) 0(4) yes
C(18) C(19) C(20) C(21) -2(5) yes
C(19) C(18) C(17) C(22) 0(4) yes
C(19) C(20) C(21) C(22) 0(5) yes
C(23) P(2) C(29) C(30) 14(2) yes
C(23) P(2) C(29) C(34) -161(2) yes
C(23) P(2) C(35) C(36) -101(2) yes
C(23) P(2) C(35) C(40) 75(2) yes
C(23) C(24) C(25) C(26) 2(4) yes
C(23) C(28) C(27) C(26) -7(4) yes
C(24) C(23) P(2) C(29) 101(2) yes
C(24) C(23) P(2) C(35) -148(2) yes
C(24) C(23) C(28) C(27) 8(4) yes
C(24) C(25) C(26) C(27) -1(4) yes
C(25) C(24) C(23) C(28) -6(4) yes
C(25) C(26) C(27) C(28) 3(4) yes
C(28) C(23) P(2) C(29) -74(2) yes
C(28) C(23) P(2) C(35) 35(2) yes
C(29) P(2) C(35) C(36) 8(2) yes
C(29) P(2) C(35) C(40) -174(2) yes
C(29) C(30) C(31) C(32) 5(4) yes
C(29) C(34) C(33) C(32) 1(6) yes
C(30) C(29) P(2) C(35) -93(2) yes
C(30) C(29) C(34) C(33) 3(6) yes
C(30) C(31) C(32) C(33) 0(5) yes
C(31) C(30) C(29) C(34) -7(4) yes
C(31) C(32) C(33) C(34) -2(5) yes
C(34) C(29) P(2) C(35) 90(2) yes
C(35) C(36) C(37) C(38) -5(5) yes
C(35) C(40) C(39) C(38) 0(4) yes
C(36) C(35) C(40) C(39) -2(3) yes
C(36) C(37) C(38) C(39) 3(6) yes
C(37) C(36) C(35) C(40) 4(4) yes
C(37) C(38) C(39) C(40) 0(5) yes
C(37) C(38) C(39) C(40) 0(5) yes
